data_4515363
loop_
_publ_author_name
'Eom, Sunhwi'
'Lee, Han Geul'
'Kang, Dong Won'
'Kang, Minjung'
'Kim, Hyojin'
'Kim, Youngseo'
'Park, Sungnam'
'Moon, Dohyun'
'Hong, Chang Seop'

_publ_section_title
;
 Discriminative Molecular Detection Based on Competitive Absorption by a
 Luminescent Metal-Organic Framework.
;
_journal_issue 47
_journal_name_full 'ACS applied materials &amp; interfaces'
_journal_page_first 40372
_journal_page_last 40377
_journal_paper_doi 10.1021/acsami.8b16926
_journal_volume 10
_journal_year 2018
_chemical_formula_sum 'C84 H59 Cd3 N O15'
_chemical_formula_weight 1659.52
_space_group_crystal_system orthorhombic
_space_group_IT_number 60
_space_group_name_Hall '-P 2n 2ab'
_space_group_name_H-M_alt 'P b c n'
_atom_sites_solution_hydrogens geom
_audit_creation_method SHELXL-2017/1
_cell_angle_alpha 90
_cell_angle_beta 90
_cell_angle_gamma 90
_cell_formula_units_Z 8
_cell_length_a 16.950(3)
_cell_length_b 42.690(9)
_cell_length_c 33.423(7)
_cell_measurement_reflns_used 357525
_cell_measurement_temperature 100(2)
_cell_measurement_theta_max 29.535
_cell_measurement_theta_min 0.401
_cell_volume 24185(8)
_computing_cell_refinement HKL3000
_computing_data_collection 'PAL ADSC Quantum-210'
_computing_data_reduction HKL3000
_computing_molecular_graphics WingX
_computing_publication_material WingX
_computing_structure_refinement 'SHELXL-2017/1 (Sheldrick, 2017)'
_computing_structure_solution SHELXTL
_diffrn_ambient_temperature 100(2)
_diffrn_measured_fraction_theta_full 0.988
_diffrn_measured_fraction_theta_max 0.980
_diffrn_measurement_device_type 'CCD area detector'
_diffrn_measurement_method 'phi scans'
_diffrn_radiation_type synchrotron
_diffrn_radiation_wavelength 0.700
_diffrn_reflns_av_R_equivalents 0.0661
_diffrn_reflns_av_unetI/netI 0.0482
_diffrn_reflns_Laue_measured_fraction_full 0.988
_diffrn_reflns_Laue_measured_fraction_max 0.980
_diffrn_reflns_limit_h_max 23
_diffrn_reflns_limit_h_min -23
_diffrn_reflns_limit_k_max 58
_diffrn_reflns_limit_k_min -58
_diffrn_reflns_limit_l_max 47
_diffrn_reflns_limit_l_min -47
_diffrn_reflns_number 218029
_diffrn_reflns_point_group_measured_fraction_full 0.988
_diffrn_reflns_point_group_measured_fraction_max 0.980
_diffrn_reflns_theta_full 25.000
_diffrn_reflns_theta_max 29.542
_diffrn_reflns_theta_min 1.273
_diffrn_source 'bending magnet beamline'
_exptl_absorpt_coefficient_mu 0.564
_exptl_absorpt_correction_T_max 0.8908
_exptl_absorpt_correction_T_min 0.8719
_exptl_absorpt_correction_type empirical
_exptl_absorpt_process_details HKL3000-Scalepack
_exptl_crystal_colour yellow
_exptl_crystal_density_diffrn 0.912
_exptl_crystal_description block
_exptl_crystal_F_000 6672
_exptl_crystal_size_max 0.250
_exptl_crystal_size_mid 0.230
_exptl_crystal_size_min 0.210
_refine_diff_density_max 3.029
_refine_diff_density_min -1.769
_refine_diff_density_rms 0.117
_refine_ls_extinction_method none
_refine_ls_goodness_of_fit_ref 1.008
_refine_ls_hydrogen_treatment constr
_refine_ls_matrix_type full
_refine_ls_number_parameters 951
_refine_ls_number_reflns 34708
_refine_ls_number_restraints 0
_refine_ls_restrained_S_all 1.008
_refine_ls_R_factor_all 0.1091
_refine_ls_R_factor_gt 0.0750
_refine_ls_shift/su_max 0.001
_refine_ls_shift/su_mean 0.000
_refine_ls_structure_factor_coef Fsqd
_refine_ls_weighting_details 'w=1/[\s^2^(Fo^2^)+(0.1558P)^2^] where P=(Fo^2^+2Fc^2^)/3'
_refine_ls_weighting_scheme calc
_refine_ls_wR_factor_gt 0.2259
_refine_ls_wR_factor_ref 0.2422
_reflns_Friedel_coverage 0.000
_reflns_number_gt 19778
_reflns_number_total 34708
_reflns_threshold_expression 'I > 2\s(I)'
_cod_data_source_file am8b16926_si_002.cif
_cod_data_source_block compound1
_cod_depositor_comments
;
The following automatic conversions were performed:

data item '_exptl_absorpt_correction_type' value 'Empirical' was
changed to 'empirical' in accordance with the
/home/data/users/saulius/crontab/automatic-downloads/current/ACS/lib/dictionaries/cif_core.dic
dictionary named 'cif_core.dic' version 2.4.2 last updated on
2011-04-26.

Automatic conversion script
Id: cif_fix_values 6909 2019-04-08 15:41:33Z antanas 
;
_cod_database_code 4515363
_shelx_shelxl_version_number 2017/1
_shelx_space_group_comment
;
The symmetry employed for this shelxl refinement is uniquely defined
by the following loop, which should always be used as a source of
symmetry information in preference to the above space-group names.
They are only intended as comments.
;
_shelx_estimated_absorpt_t_min 0.872
_shelx_estimated_absorpt_t_max 0.891
_platon_squeeze_void_probe_radius 1.20

loop_
_space_group_symop_operation_xyz
'x, y, z'
'-x+1/2, -y+1/2, z+1/2'
'-x, y, -z+1/2'
'x+1/2, -y+1/2, -z'
'-x, -y, -z'
'x-1/2, y-1/2, -z-1/2'
'x, -y, z-1/2'
'-x-1/2, y-1/2, z'

loop_
_atom_site_label
_atom_site_type_symbol
_atom_site_fract_x
_atom_site_fract_y
_atom_site_fract_z
_atom_site_U_iso_or_equiv
_atom_site_adp_type
_atom_site_occupancy
_atom_site_site_symmetry_order
_atom_site_calc_flag
_atom_site_refinement_flags_posn
_atom_site_refinement_flags_adp
_atom_site_refinement_flags_occupancy
_atom_site_disorder_assembly
_atom_site_disorder_group
Cd1 Cd 0.500000 0.23800(2) 0.250000 0.04283(11) Uani 1 2 d S T P . .
Cd2 Cd 0.500000 0.76427(2) 0.250000 0.04134(11) Uani 1 2 d S T P . .
Cd3A Cd 0.84210(17) 0.74699(5) 0.66573(4) 0.0451(3) Uani 0.842(13) 1 d . . P A 1
Cd3B Cd 0.8643(9) 0.7416(2) 0.6590(4) 0.0526(16) Uani 0.158(13) 1 d . . P A 2
Cd4A Cd 0.62929(19) 0.75997(4) 0.65540(5) 0.0435(3) Uani 0.789(16) 1 d . . P A 1
Cd4B Cd 0.6499(8) 0.7556(2) 0.6626(4) 0.0552(15) Uani 0.211(16) 1 d . . P A 2
O12 O 0.39026(17) -0.21001(6) 0.28745(10) 0.0623(8) Uani 1 1 d . . . . .
O4 O 0.40525(19) 0.71808(6) 0.29672(10) 0.0656(8) Uani 1 1 d . . . . .
O3 O 0.53383(19) 0.72900(7) 0.29523(11) 0.0707(9) Uani 1 1 d . . . . .
O11 O 0.41728(17) -0.19852(6) 0.22491(10) 0.0615(7) Uani 1 1 d . . . . .
O10 O 0.41325(18) 0.20330(6) 0.29894(11) 0.0717(9) Uani 1 1 d . . . . .
O6 O 0.7923(2) 0.70670(7) 0.63176(10) 0.0788(10) Uani 1 1 d . . . . .
O9 O 0.40893(17) 0.20283(7) 0.23295(11) 0.0655(8) Uani 1 1 d . . . . .
O13 O 0.7308(2) 0.75286(6) 0.70441(10) 0.0645(8) Uani 1 1 d . . . . .
O1 O 0.4255(2) 0.27743(7) 0.30537(10) 0.0785(10) Uani 1 1 d . . . . .
O7 O 0.8095(2) 0.29703(7) 0.62323(11) 0.0838(11) Uani 1 1 d . . . . .
O5 O 0.6734(2) 0.72350(8) 0.61281(11) 0.0804(10) Uani 1 1 d . . . . .
O2 O 0.5503(2) 0.27651(7) 0.28605(12) 0.0865(11) Uani 1 1 d . . . . .
O8 O 0.6812(2) 0.28556(8) 0.62330(11) 0.0840(11) Uani 1 1 d . . . . .
C65 C 0.0861(2) 0.03026(8) 0.25756(11) 0.0420(7) Uani 1 1 d . . . . .
C8 C 0.5478(2) 0.41312(8) 0.36906(11) 0.0459(8) Uani 1 1 d . . . . .
C15 C 0.5893(2) 0.53024(8) 0.40057(11) 0.0466(8) Uani 1 1 d . . . . .
C11 C 0.5830(3) 0.47122(8) 0.40430(11) 0.0510(9) Uani 1 1 d . . . . .
C69 C 0.0871(2) -0.02863(8) 0.25830(12) 0.0445(8) Uani 1 1 d . . . . .
C81 C 0.3800(2) -0.19312(9) 0.25666(14) 0.0542(10) Uani 1 1 d . . . . .
C27 C 0.4769(3) 0.71063(9) 0.30184(13) 0.0554(9) Uani 1 1 d . . . . .
N1 N 0.7441(2) 0.74677(11) 0.77162(14) 0.0817(14) Uani 1 1 d . . . . .
C24 C 0.4978(2) 0.67887(9) 0.31722(12) 0.0507(9) Uani 1 1 d . . . . .
C78 C 0.3265(2) -0.16561(9) 0.25739(14) 0.0551(10) Uani 1 1 d . . . . .
C72 C 0.1828(2) -0.08293(8) 0.26111(12) 0.0462(8) Uani 1 1 d . . . . .
C21 C 0.5338(2) 0.61957(8) 0.34813(11) 0.0486(8) Uani 1 1 d . . . . .
C55 C 0.3891(2) 0.19182(9) 0.26646(16) 0.0604(11) Uani 1 1 d . . . . .
C18 C 0.5531(2) 0.58846(8) 0.36531(11) 0.0467(8) Uani 1 1 d . . . . .
C14 C 0.6041(3) 0.50115(7) 0.42419(12) 0.0499(9) Uani 1 1 d . . . . .
C28 C 0.6344(3) 0.50211(8) 0.46185(13) 0.0528(10) Uani 1 1 d . . . . .
C42 C 0.6535(3) 0.47313(9) 0.48408(12) 0.0558(10) Uani 1 1 d . . . . .
C5 C 0.5316(2) 0.38180(8) 0.35147(11) 0.0485(8) Uani 1 1 d . . . . .
C29 C 0.6501(3) 0.53198(9) 0.48339(12) 0.0537(9) Uani 1 1 d . . . . .
C62 C 0.1832(2) 0.08338(8) 0.26417(12) 0.0481(8) Uani 1 1 d . . . . .
C75 C 0.2311(2) -0.11190(8) 0.26019(13) 0.0497(9) Uani 1 1 d . . . . .
C41 C 0.7281(3) 0.70390(10) 0.61287(13) 0.0626(11) Uani 1 1 d . . . . .
C56 C 0.3356(3) 0.16411(10) 0.26659(15) 0.0644(12) Uani 1 1 d . . . . .
C51 C 0.7229(3) 0.33167(10) 0.59101(13) 0.0628(11) Uani 1 1 d . . . . .
C38 C 0.7173(3) 0.67464(10) 0.58912(12) 0.0597(10) Uani 1 1 d . . . . .
C80 C 0.2741(2) -0.11947(9) 0.22615(13) 0.0567(10) Uani 1 1 d . . . . .
H80 H 0.271561 -0.106187 0.203380 0.068 Uiso 1 1 calc R U . . .
C57 C 0.3070(3) 0.15121(9) 0.30227(15) 0.0644(12) Uani 1 1 d . . . . .
H57 H 0.321685 0.160281 0.327143 0.077 Uiso 1 1 calc R U . . .
C2 C 0.5048(3) 0.32185(9) 0.31860(13) 0.0571(10) Uani 1 1 d . . . . .
C77 C 0.2813(3) -0.15854(9) 0.29126(14) 0.0674(12) Uani 1 1 d . . . . .
H77 H 0.282790 -0.172083 0.313801 0.081 Uiso 1 1 calc R U . . .
C58 C 0.2578(2) 0.12541(9) 0.30169(14) 0.0599(11) Uani 1 1 d . . . . .
H58 H 0.238157 0.117087 0.326087 0.072 Uiso 1 1 calc R U . . .
C54 C 0.7379(3) 0.30231(10) 0.61446(14) 0.0657(11) Uani 1 1 d . . . . .
C1 C 0.4931(3) 0.28992(10) 0.30301(15) 0.0665(12) Uani 1 1 d . . . . .
C48 C 0.6962(3) 0.38722(9) 0.54789(14) 0.0613(11) Uani 1 1 d . . . . .
C59 C 0.2367(2) 0.11141(9) 0.26506(14) 0.0565(10) Uani 1 1 d . . . . .
C32 C 0.6778(3) 0.58858(9) 0.52522(12) 0.0546(9) Uani 1 1 d . . . . .
C76 C 0.2344(3) -0.13198(10) 0.29220(15) 0.0673(12) Uani 1 1 d . . . . .
H76 H 0.203962 -0.127594 0.315409 0.081 Uiso 1 1 calc R U . . .
C68 C 0.0393(2) 0.00064(6) 0.25405(12) 0.0447(8) Uani 1 1 d . . . . .
C64 C 0.1338(2) 0.03453(9) 0.29049(13) 0.0570(10) Uani 1 1 d . . . . .
H64 H 0.133611 0.019273 0.311191 0.068 Uiso 1 1 calc R U . . .
C35 C 0.6923(3) 0.61858(9) 0.54629(13) 0.0593(10) Uani 1 1 d . . . . .
C16 C 0.5161(3) 0.53665(9) 0.38506(13) 0.0656(11) Uani 1 1 d . . . . .
H16 H 0.476809 0.520807 0.386146 0.079 Uiso 1 1 calc R U . . .
C45 C 0.6824(3) 0.41670(9) 0.52651(12) 0.0575(10) Uani 1 1 d . . . . .
C63 C 0.1822(2) 0.06058(9) 0.29410(14) 0.0601(10) Uani 1 1 d . . . . .
H63 H 0.214762 0.062917 0.317042 0.072 Uiso 1 1 calc R U . . .
C74 C 0.1580(2) -0.03014(9) 0.23840(14) 0.0599(10) Uani 1 1 d . . . . .
H74 H 0.174859 -0.012321 0.223673 0.072 Uiso 1 1 calc R U . . .
C79 C 0.3204(3) -0.14593(10) 0.22497(15) 0.0640(11) Uani 1 1 d . . . . .
H79 H 0.348853 -0.150710 0.201238 0.077 Uiso 1 1 calc R U . . .
C73 C 0.2066(2) -0.05662(9) 0.23876(14) 0.0608(10) Uani 1 1 d . . . . .
H73 H 0.254675 -0.056845 0.224191 0.073 Uiso 1 1 calc R U . . .
C47 C 0.6215(3) 0.46826(10) 0.52096(14) 0.0765(14) Uani 1 1 d . . . . .
H47 H 0.590698 0.484392 0.532753 0.092 Uiso 1 1 calc R U . . .
C19 C 0.6297(3) 0.58183(10) 0.37767(14) 0.0640(11) Uani 1 1 d . . . . .
H19 H 0.670004 0.597022 0.374059 0.077 Uiso 1 1 calc R U . . .
C70 C 0.0653(3) -0.05414(10) 0.28154(15) 0.0690(12) Uani 1 1 d . . . . .
H70 H 0.018467 -0.053199 0.297109 0.083 Uiso 1 1 calc R U . . .
C71 C 0.1121(3) -0.08146(10) 0.28224(15) 0.0710(13) Uani 1 1 d . . . . .
H71 H 0.095219 -0.099081 0.297329 0.085 Uiso 1 1 calc R U . . .
C61 C 0.3170(3) 0.14945(11) 0.23049(16) 0.0804(15) Uani 1 1 d . . . . .
H61 H 0.338020 0.157079 0.206010 0.096 Uiso 1 1 calc R U . . .
C34 C 0.5921(3) 0.55616(10) 0.48544(13) 0.0665(11) Uani 1 1 d . . . . .
H34 H 0.543023 0.553050 0.472326 0.080 Uiso 1 1 calc R U . . .
C39 C 0.6596(3) 0.67295(11) 0.56097(16) 0.0794(14) Uani 1 1 d . . . . .
H39 H 0.627024 0.690666 0.556111 0.095 Uiso 1 1 calc R U . . .
C6 C 0.4671(3) 0.36408(10) 0.36347(15) 0.0716(13) Uani 1 1 d . . . . .
H6 H 0.431485 0.371962 0.382961 0.086 Uiso 1 1 calc R U . . .
C20 C 0.6479(3) 0.55296(10) 0.39539(14) 0.0646(11) Uani 1 1 d . . . . .
H20 H 0.700319 0.548794 0.403928 0.077 Uiso 1 1 calc R U . . .
C17 C 0.4968(3) 0.56542(9) 0.36773(13) 0.0596(10) Uani 1 1 d . . . . .
H17 H 0.445196 0.569005 0.357690 0.071 Uiso 1 1 calc R U . . .
C60 C 0.2665(3) 0.12317(11) 0.23078(16) 0.0802(15) Uani 1 1 d . . . . .
H60 H 0.253186 0.113458 0.206115 0.096 Uiso 1 1 calc R U . . .
C66 C 0.0857(3) 0.05316(11) 0.22909(15) 0.0744(13) Uani 1 1 d . . . . .
H66 H 0.052516 0.051043 0.206340 0.089 Uiso 1 1 calc R U . . .
C7 C 0.4552(3) 0.33439(11) 0.34650(17) 0.0804(15) Uani 1 1 d . . . . .
H7 H 0.410716 0.322505 0.354791 0.097 Uiso 1 1 calc R U . . .
C33 C 0.6045(3) 0.58376(10) 0.50562(13) 0.0698(12) Uani 1 1 d . . . . .
H33 H 0.564589 0.599381 0.506448 0.084 Uiso 1 1 calc R U . . .
C9 C 0.5981(3) 0.43397(11) 0.35193(15) 0.0770(14) Uani 1 1 d . . . . .
H9 H 0.623220 0.428596 0.327466 0.092 Uiso 1 1 calc R U . . .
C82 C 0.7161(4) 0.73811(16) 0.7358(2) 0.0968(18) Uani 1 1 d . . . . .
H82 H 0.683748 0.719983 0.734250 0.116 Uiso 1 1 calc R U . . .
C37 C 0.7639(3) 0.64923(12) 0.59448(17) 0.0846(16) Uani 1 1 d . . . . .
H37 H 0.806979 0.650635 0.612574 0.101 Uiso 1 1 calc R U . . .
C23 C 0.4457(3) 0.65542(11) 0.3159(2) 0.102(2) Uani 1 1 d . . . . .
H23 H 0.394466 0.659024 0.305333 0.123 Uiso 1 1 calc R U . . .
C30 C 0.7183(3) 0.53807(11) 0.50296(14) 0.0737(13) Uani 1 1 d . . . . .
H30 H 0.757865 0.522299 0.503259 0.088 Uiso 1 1 calc R U . . .
C10 C 0.6138(3) 0.46284(11) 0.36912(15) 0.0816(15) Uani 1 1 d . . . . .
H10 H 0.647499 0.477076 0.355497 0.098 Uiso 1 1 calc R U . . .
C43 C 0.7054(3) 0.45113(11) 0.46883(17) 0.0837(15) Uani 1 1 d . . . . .
H43 H 0.731050 0.454501 0.443924 0.100 Uiso 1 1 calc R U . . .
C12 C 0.5272(3) 0.45166(11) 0.42140(16) 0.0887(17) Uani 1 1 d . . . . .
H12 H 0.501028 0.457905 0.445230 0.106 Uiso 1 1 calc R U . . .
C31 C 0.7335(3) 0.56558(10) 0.52227(16) 0.0783(14) Uani 1 1 d . . . . .
H31 H 0.783988 0.568805 0.533931 0.094 Uiso 1 1 calc R U . . .
C36 C 0.7512(3) 0.62157(11) 0.57476(17) 0.0839(16) Uani 1 1 d . . . . .
H36 H 0.783573 0.604016 0.580743 0.101 Uiso 1 1 calc R U . . .
C46 C 0.6327(3) 0.44005(11) 0.54225(14) 0.0746(13) Uani 1 1 d . . . . .
H46 H 0.606812 0.436848 0.567116 0.090 Uiso 1 1 calc R U . . .
C84 C 0.7852(3) 0.77483(18) 0.7781(2) 0.112(2) Uani 1 1 d . . . . .
H84A H 0.838175 0.770110 0.788233 0.169 Uiso 1 1 calc R U . . .
H84B H 0.756768 0.787545 0.797843 0.169 Uiso 1 1 calc R U . . .
H84C H 0.789378 0.786421 0.752931 0.169 Uiso 1 1 calc R U . . .
C67 C 0.1328(3) 0.07936(11) 0.23287(16) 0.0785(14) Uani 1 1 d . . . . .
H67 H 0.129925 0.095161 0.212914 0.094 Uiso 1 1 calc R U . . .
C40 C 0.6476(3) 0.64563(11) 0.53926(17) 0.0776(14) Uani 1 1 d . . . . .
H40 H 0.608109 0.645277 0.519104 0.093 Uiso 1 1 calc R U . . .
C22 C 0.4655(3) 0.62618(12) 0.3297(2) 0.110(2) Uani 1 1 d . . . . .
H22 H 0.428707 0.609648 0.325910 0.132 Uiso 1 1 calc R U . . .
C13 C 0.5094(3) 0.42322(11) 0.40412(16) 0.0856(16) Uani 1 1 d . . . . .
H13 H 0.470569 0.410190 0.416081 0.103 Uiso 1 1 calc R U . . .
C53 C 0.6360(3) 0.37279(13) 0.56706(17) 0.0887(17) Uani 1 1 d . . . . .
H53 H 0.584637 0.381690 0.566518 0.106 Uiso 1 1 calc R U . . .
C3 C 0.5658(4) 0.34079(11) 0.30543(19) 0.104(2) Uani 1 1 d . . . . .
H3 H 0.598576 0.333990 0.284077 0.124 Uiso 1 1 calc R U . . .
C44 C 0.7194(3) 0.42381(12) 0.49091(18) 0.0929(19) Uani 1 1 d . . . . .
H44 H 0.756744 0.409262 0.480716 0.111 Uiso 1 1 calc R U . . .
C52 C 0.6495(3) 0.34434(13) 0.58800(19) 0.101(2) Uani 1 1 d . . . . .
H52 H 0.606281 0.333902 0.600210 0.121 Uiso 1 1 calc R U . . .
C4 C 0.5793(4) 0.36968(11) 0.32325(18) 0.097(2) Uani 1 1 d . . . . .
H4 H 0.624184 0.381406 0.315173 0.116 Uiso 1 1 calc R U . . .
C50 C 0.7837(3) 0.34800(13) 0.5741(2) 0.102(2) Uani 1 1 d . . . . .
H50 H 0.836163 0.340548 0.577018 0.123 Uiso 1 1 calc R U . . .
C49 C 0.7697(3) 0.37575(13) 0.5522(2) 0.121(3) Uani 1 1 d . . . . .
H49 H 0.812854 0.386515 0.540433 0.145 Uiso 1 1 calc R U . . .
C25 C 0.5668(3) 0.67358(14) 0.3345(3) 0.137(3) Uani 1 1 d . . . . .
H25 H 0.604233 0.690062 0.336397 0.164 Uiso 1 1 calc R U . . .
C83 C 0.7296(4) 0.7266(2) 0.8056(2) 0.129(3) Uani 1 1 d . . . . .
H83A H 0.697957 0.708544 0.797071 0.194 Uiso 1 1 calc R U . . .
H83B H 0.700959 0.738257 0.826226 0.194 Uiso 1 1 calc R U . . .
H83C H 0.779992 0.719230 0.816450 0.194 Uiso 1 1 calc R U . . .
C26 C 0.5856(3) 0.64336(14) 0.3502(3) 0.138(3) Uani 1 1 d . . . . .
H26 H 0.635557 0.640035 0.362372 0.166 Uiso 1 1 calc R U . . .
O14 O 0.5175(3) 0.76451(10) 0.61966(14) 0.1045(13) Uani 1 1 d . . . . .
O15 O 0.9551(3) 0.73709(12) 0.62887(14) 0.1199(16) Uani 1 1 d . . . . .

loop_
_atom_site_aniso_label
_atom_site_aniso_U_11
_atom_site_aniso_U_22
_atom_site_aniso_U_33
_atom_site_aniso_U_23
_atom_site_aniso_U_13
_atom_site_aniso_U_12
Cd1 0.03935(18) 0.01601(17) 0.0731(3) 0.000 0.00403(15) 0.000
Cd2 0.04087(18) 0.01641(17) 0.0667(2) 0.000 0.00164(15) 0.000
Cd3A 0.0519(6) 0.0245(3) 0.0587(4) 0.0031(2) -0.0002(3) -0.0039(4)
Cd3B 0.052(3) 0.0168(18) 0.089(3) 0.0095(16) 0.001(3) -0.0044(16)
Cd4A 0.0505(6) 0.0229(3) 0.0571(5) -0.0007(3) 0.0019(3) -0.0056(3)
Cd4B 0.059(3) 0.0242(16) 0.083(2) -0.0121(14) 0.000(2) -0.0081(16)
O12 0.0651(17) 0.0314(15) 0.090(2) 0.0151(14) 0.0127(15) 0.0114(12)
O4 0.0748(19) 0.0282(14) 0.094(2) 0.0026(14) -0.0073(16) 0.0147(13)
O3 0.0678(19) 0.0392(17) 0.105(2) 0.0270(16) -0.0062(17) -0.0044(14)
O11 0.0628(17) 0.0365(15) 0.085(2) -0.0049(14) -0.0048(15) 0.0170(12)
O10 0.0652(18) 0.0338(16) 0.116(3) -0.0256(16) 0.0174(17) -0.0178(13)
O6 0.118(3) 0.0389(17) 0.079(2) -0.0035(15) -0.015(2) -0.0161(17)
O9 0.0548(16) 0.0390(16) 0.103(2) 0.0108(16) -0.0103(16) -0.0157(12)
O13 0.078(2) 0.0524(19) 0.063(2) 0.0081(14) 0.0012(15) -0.0032(14)
O1 0.106(3) 0.0434(18) 0.086(2) -0.0015(15) 0.0040(19) -0.0376(17)
O7 0.118(3) 0.0378(18) 0.096(3) 0.0043(16) -0.029(2) 0.0152(17)
O5 0.098(3) 0.053(2) 0.090(2) -0.0270(17) 0.0119(19) -0.0018(18)
O2 0.099(3) 0.0376(18) 0.123(3) -0.0340(19) -0.001(2) -0.0007(16)
O8 0.100(3) 0.058(2) 0.094(2) 0.0377(18) 0.005(2) 0.0046(19)
C65 0.0410(17) 0.0237(16) 0.061(2) 0.0035(14) -0.0032(15) -0.0065(12)
C8 0.058(2) 0.0236(17) 0.056(2) 0.0003(14) -0.0034(16) -0.0050(14)
C15 0.065(2) 0.0235(17) 0.051(2) -0.0024(14) -0.0061(17) 0.0046(15)
C11 0.085(3) 0.0201(17) 0.048(2) 0.0028(14) -0.0068(18) -0.0024(16)
C69 0.0419(17) 0.0213(16) 0.070(2) 0.0014(15) -0.0017(16) 0.0017(12)
C81 0.048(2) 0.0254(19) 0.089(3) 0.0032(18) 0.001(2) 0.0029(14)
C27 0.069(2) 0.0278(19) 0.070(3) 0.0021(17) -0.003(2) 0.0082(17)
N1 0.059(2) 0.124(4) 0.062(3) 0.007(2) 0.0020(18) 0.032(3)
C24 0.059(2) 0.031(2) 0.062(2) 0.0045(16) 0.0069(18) 0.0086(15)
C78 0.058(2) 0.0264(19) 0.081(3) 0.0047(17) 0.004(2) 0.0076(15)
C72 0.0445(18) 0.0249(17) 0.069(2) 0.0080(15) 0.0020(16) 0.0083(13)
C21 0.062(2) 0.0248(18) 0.059(2) 0.0005(15) -0.0022(18) 0.0055(15)
C55 0.049(2) 0.028(2) 0.104(4) -0.014(2) 0.008(2) -0.0118(15)
C18 0.065(2) 0.0245(17) 0.051(2) -0.0010(14) -0.0044(17) 0.0031(15)
C14 0.074(3) 0.0220(18) 0.054(2) -0.0006(14) -0.0049(19) 0.0013(14)
C28 0.075(3) 0.030(2) 0.053(2) 0.0007(14) -0.0057(19) 0.0036(16)
C42 0.082(3) 0.031(2) 0.055(2) 0.0038(16) -0.008(2) 0.0015(18)
C5 0.059(2) 0.0244(18) 0.062(2) -0.0015(15) -0.0014(18) -0.0034(15)
C29 0.075(3) 0.033(2) 0.053(2) -0.0004(16) -0.0110(19) 0.0009(17)
C62 0.0503(19) 0.0269(18) 0.067(2) -0.0015(16) -0.0046(17) -0.0111(14)
C75 0.052(2) 0.0237(18) 0.073(3) 0.0043(16) 0.0013(18) 0.0100(14)
C41 0.083(3) 0.044(2) 0.061(3) -0.0007(19) -0.001(2) -0.015(2)
C56 0.066(3) 0.032(2) 0.096(3) -0.014(2) 0.017(2) -0.0166(18)
C51 0.086(3) 0.043(2) 0.059(2) 0.0107(18) -0.003(2) 0.008(2)
C38 0.088(3) 0.041(2) 0.049(2) -0.0046(17) -0.001(2) -0.004(2)
C80 0.066(2) 0.038(2) 0.066(3) 0.0065(17) -0.004(2) 0.0163(17)
C57 0.069(3) 0.039(2) 0.085(3) -0.020(2) 0.015(2) -0.0192(19)
C2 0.071(3) 0.0246(19) 0.076(3) -0.0067(18) 0.009(2) -0.0057(16)
C77 0.086(3) 0.036(2) 0.081(3) 0.017(2) 0.016(2) 0.024(2)
C58 0.070(3) 0.038(2) 0.072(3) -0.0158(18) 0.016(2) -0.0226(18)
C54 0.086(3) 0.045(3) 0.066(3) -0.001(2) -0.006(2) 0.010(2)
C1 0.091(3) 0.030(2) 0.079(3) -0.002(2) -0.001(2) -0.013(2)
C48 0.074(3) 0.037(2) 0.073(3) 0.0114(19) -0.004(2) 0.0042(19)
C59 0.059(2) 0.0248(19) 0.086(3) -0.0089(18) 0.007(2) -0.0161(15)
C32 0.071(3) 0.037(2) 0.056(2) -0.0052(17) -0.0012(19) -0.0023(18)
C76 0.076(3) 0.042(2) 0.085(3) 0.014(2) 0.022(2) 0.025(2)
C68 0.048(2) 0.0218(18) 0.065(2) 0.0008(14) -0.0022(16) 0.0002(12)
C64 0.069(3) 0.031(2) 0.070(3) -0.0019(18) 0.002(2) -0.0037(17)
C35 0.081(3) 0.038(2) 0.059(2) -0.0053(18) 0.001(2) -0.0068(19)
C16 0.089(3) 0.033(2) 0.074(3) 0.0074(19) -0.004(2) -0.007(2)
C45 0.080(3) 0.039(2) 0.054(2) 0.0078(17) -0.005(2) 0.0099(19)
C63 0.059(2) 0.043(2) 0.078(3) -0.009(2) 0.001(2) -0.0095(18)
C74 0.060(2) 0.032(2) 0.088(3) 0.0096(19) 0.006(2) 0.0050(16)
C79 0.072(3) 0.037(2) 0.083(3) 0.003(2) 0.013(2) 0.0172(19)
C73 0.061(2) 0.035(2) 0.086(3) 0.0069(19) 0.006(2) 0.0022(17)
C47 0.125(4) 0.039(3) 0.066(3) 0.001(2) -0.001(3) 0.013(2)
C19 0.072(3) 0.037(2) 0.082(3) 0.012(2) -0.003(2) -0.0004(19)
C70 0.060(2) 0.048(3) 0.099(3) 0.017(2) 0.012(2) 0.0088(19)
C71 0.066(3) 0.040(2) 0.106(4) 0.021(2) 0.018(2) 0.0088(19)
C61 0.097(4) 0.059(3) 0.085(3) 0.004(2) -0.007(3) -0.048(3)
C34 0.093(3) 0.040(2) 0.067(3) -0.007(2) -0.004(2) -0.003(2)
C39 0.087(3) 0.050(3) 0.101(4) -0.027(3) 0.004(3) -0.001(2)
C6 0.077(3) 0.041(2) 0.097(3) -0.018(2) 0.025(3) -0.014(2)
C20 0.074(3) 0.044(2) 0.076(3) 0.011(2) -0.006(2) 0.0068(19)
C17 0.071(3) 0.039(2) 0.069(3) 0.0036(19) -0.009(2) -0.0021(18)
C60 0.103(4) 0.054(3) 0.084(3) -0.001(2) -0.002(3) -0.044(3)
C66 0.080(3) 0.055(3) 0.088(3) 0.014(2) -0.023(3) -0.019(2)
C7 0.087(3) 0.040(3) 0.115(4) -0.018(2) 0.018(3) -0.024(2)
C33 0.098(4) 0.038(2) 0.073(3) -0.007(2) 0.004(2) 0.006(2)
C9 0.107(4) 0.049(3) 0.076(3) -0.017(2) 0.027(3) -0.025(3)
C82 0.074(4) 0.108(5) 0.108(5) -0.005(4) 0.000(3) 0.030(3)
C37 0.104(4) 0.051(3) 0.098(4) -0.013(3) -0.028(3) -0.005(3)
C23 0.081(3) 0.040(3) 0.186(6) 0.032(3) -0.041(4) 0.000(2)
C30 0.089(3) 0.044(3) 0.088(3) -0.010(2) -0.013(3) 0.006(2)
C10 0.124(4) 0.039(3) 0.083(3) -0.010(2) 0.021(3) -0.028(3)
C43 0.106(4) 0.049(3) 0.096(4) 0.017(3) 0.013(3) 0.015(3)
C12 0.125(4) 0.051(3) 0.090(4) -0.025(3) 0.039(3) -0.023(3)
C31 0.104(4) 0.039(3) 0.092(4) -0.011(2) -0.016(3) 0.011(2)
C36 0.114(4) 0.037(3) 0.101(4) -0.016(2) -0.033(3) 0.007(2)
C46 0.102(4) 0.057(3) 0.065(3) 0.011(2) 0.001(3) 0.014(3)
C84 0.061(3) 0.149(7) 0.127(6) -0.039(5) 0.005(3) -0.006(4)
C67 0.102(4) 0.045(3) 0.089(3) 0.015(2) -0.018(3) -0.024(2)
C40 0.091(3) 0.049(3) 0.093(4) -0.016(2) -0.006(3) -0.001(2)
C22 0.092(4) 0.039(3) 0.200(7) 0.041(3) -0.062(4) -0.015(2)
C13 0.109(4) 0.047(3) 0.101(4) -0.022(3) 0.027(3) -0.024(3)
C53 0.082(3) 0.078(4) 0.106(4) 0.042(3) 0.002(3) 0.009(3)
C3 0.126(5) 0.044(3) 0.141(5) -0.043(3) 0.070(4) -0.031(3)
C44 0.108(4) 0.054(3) 0.116(4) 0.035(3) 0.035(3) 0.029(3)
C52 0.090(4) 0.078(4) 0.135(5) 0.060(4) 0.013(3) 0.006(3)
C4 0.108(4) 0.049(3) 0.135(5) -0.035(3) 0.058(4) -0.034(3)
C50 0.070(3) 0.066(4) 0.170(6) 0.059(4) -0.014(3) 0.005(3)
C49 0.073(3) 0.066(4) 0.224(8) 0.072(5) -0.007(4) 0.000(3)
C25 0.059(3) 0.083(4) 0.268(9) 0.104(5) -0.029(4) -0.016(3)
C83 0.089(4) 0.190(8) 0.109(5) 0.032(5) 0.028(4) 0.058(5)
C26 0.069(3) 0.069(4) 0.276(10) 0.089(5) -0.033(5) -0.007(3)
O14 0.100(3) 0.108(3) 0.106(3) -0.009(2) -0.016(2) 0.003(2)
O15 0.118(4) 0.151(4) 0.091(3) -0.007(3) 0.020(3) -0.003(3)

loop_
_atom_type_symbol
_atom_type_description
_atom_type_scat_dispersion_real
_atom_type_scat_dispersion_imag
_atom_type_scat_source
C C 0.0033 0.0016 'International Tables Vol C Tables 4.2.6.8 and 6.1.1.4'
H H 0.0000 0.0000 'International Tables Vol C Tables 4.2.6.8 and 6.1.1.4'
N N 0.0061 0.0033 'International Tables Vol C Tables 4.2.6.8 and 6.1.1.4'
O O 0.0106 0.0060 'International Tables Vol C Tables 4.2.6.8 and 6.1.1.4'
Cd Cd -0.8075 1.2024 'International Tables Vol C Tables 4.2.6.8 and 6.1.1.4'

loop_
_geom_angle_atom_site_label_1
_geom_angle_atom_site_label_2
_geom_angle_atom_site_label_3
_geom_angle
_geom_angle_site_symmetry_1
_geom_angle_site_symmetry_3
O2 Cd1 O2 83.8(2) . 3_655
O2 Cd1 O9 155.29(14) . .
O2 Cd1 O9 95.44(13) 3_655 .
O2 Cd1 O9 95.44(13) . 3_655
O2 Cd1 O9 155.29(14) 3_655 3_655
O9 Cd1 O9 95.23(15) . 3_655
O3 Cd2 O3 94.07(18) . 3_655
O3 Cd2 O11 93.65(12) . 3_665
O3 Cd2 O11 152.45(12) 3_655 3_665
O3 Cd2 O11 152.45(12) . 1_565
O3 Cd2 O11 93.65(12) 3_655 1_565
O11 Cd2 O11 91.61(15) 3_665 1_565
O3 Cd2 O12 116.71(11) . 3_665
O3 Cd2 O12 98.63(11) 3_655 3_665
O11 Cd2 O12 54.51(11) 3_665 3_665
O11 Cd2 O12 88.13(11) 1_565 3_665
O3 Cd2 O12 98.63(11) . 1_565
O3 Cd2 O12 116.71(11) 3_655 1_565
O11 Cd2 O12 88.13(11) 3_665 1_565
O11 Cd2 O12 54.51(11) 1_565 1_565
O12 Cd2 O12 127.82(13) 3_665 1_565
O3 Cd2 C81 108.39(12) . 3_665
O3 Cd2 C81 126.16(13) 3_655 3_665
O11 Cd2 C81 27.08(12) 3_665 3_665
O11 Cd2 C81 87.95(11) 1_565 3_665
O12 Cd2 C81 27.56(11) 3_665 3_665
O12 Cd2 C81 107.59(11) 1_565 3_665
O3 Cd2 C81 126.16(13) . 1_565
O3 Cd2 C81 108.39(12) 3_655 1_565
O11 Cd2 C81 87.95(11) 3_665 1_565
O11 Cd2 C81 27.08(12) 1_565 1_565
O12 Cd2 C81 107.59(11) 3_665 1_565
O12 Cd2 C81 27.56(11) 1_565 1_565
C81 Cd2 C81 96.74(16) 3_665 1_565
O8 Cd3A O4 87.04(14) 8_765 4_566
O8 Cd3A O6 100.41(15) 8_765 .
O4 Cd3A O6 171.15(19) 4_566 .
O8 Cd3A O13 97.65(18) 8_765 .
O4 Cd3A O13 90.26(14) 4_566 .
O6 Cd3A O13 93.45(15) . .
O8 Cd3A O15 86.68(17) 8_765 .
O4 Cd3A O15 91.41(17) 4_566 .
O6 Cd3A O15 84.32(19) . .
O13 Cd3A O15 175.44(17) . .
O8 Cd3A O12 169.39(15) 8_765 4_556
O4 Cd3A O12 84.74(11) 4_566 4_556
O6 Cd3A O12 87.28(13) . 4_556
O13 Cd3A O12 89.09(12) . 4_556
O15 Cd3A O12 86.84(19) . 4_556
O15 Cd3B O6 99.8(8) . .
O15 Cd3B O12 101.8(6) . 4_556
O6 Cd3B O12 91.8(2) . 4_556
O15 Cd3B O8 94.6(5) . 8_765
O6 Cd3B O8 98.9(2) . 8_765
O12 Cd3B O8 158.7(10) 4_556 8_765
O15 Cd3B O4 99.9(4) . 4_566
O6 Cd3B O4 160.2(10) . 4_566
O12 Cd3B O4 83.3(4) 4_556 4_566
O8 Cd3B O4 80.5(4) 8_765 4_566
O7 Cd4A O5 91.84(14) 8_765 .
O7 Cd4A O14 94.4(2) 8_765 .
O5 Cd4A O14 90.22(17) . .
O7 Cd4A O1 173.7(2) 8_765 5_666
O5 Cd4A O1 90.85(15) . 5_666
O14 Cd4A O1 91.32(18) . 5_666
O7 Cd4A O10 88.95(13) 8_765 5_666
O5 Cd4A O10 177.9(2) . 5_666
O14 Cd4A O10 91.69(19) . 5_666
O1 Cd4A O10 88.16(13) 5_666 5_666
O7 Cd4A O13 95.01(17) 8_765 .
O5 Cd4A O13 96.14(18) . .
O14 Cd4A O13 168.47(16) . .
O1 Cd4A O13 79.01(14) 5_666 .
O10 Cd4A O13 81.83(13) 5_666 .
O13 Cd4B O1 91.2(7) . 5_666
O13 Cd4B O5 112.1(7) . .
O1 Cd4B O5 94.2(2) 5_666 .
O13 Cd4B O7 104.1(4) . 8_765
O1 Cd4B O7 161.5(10) 5_666 8_765
O5 Cd4B O7 89.6(4) . 8_765
O13 Cd4B O10 88.5(4) . 5_666
O1 Cd4B O10 87.1(2) 5_666 5_666
O5 Cd4B O10 159.3(10) . 5_666
O7 Cd4B O10 83.1(4) 8_765 5_666
C81 O12 Cd3B 160.9(5) . 4_456
C81 O12 Cd3A 150.2(3) . 4_456
C81 O12 Cd2 86.9(2) . 1_545
Cd3A O12 Cd2 107.16(10) 4_456 1_545
C27 O4 Cd3A 123.6(3) . 4_466
C27 O4 Cd3B 112.2(5) . 4_466
Cd3A O4 Cd3B 11.8(4) 4_466 4_466
C27 O3 Cd2 110.2(3) . .
C81 O11 Cd2 97.3(2) . 1_545
C55 O10 Cd4A 137.2(3) . 5_666
C55 O10 Cd4B 126.5(5) . 5_666
Cd4A O10 Cd4B 10.9(4) 5_666 5_666
C41 O6 Cd3B 140.6(5) . .
C41 O6 Cd3A 130.8(3) . .
C55 O9 Cd1 102.1(3) . .
C82 O13 Cd4B 119.3(4) . .
C82 O13 Cd3A 125.5(3) . .
C82 O13 Cd4A 119.7(4) . .
Cd3A O13 Cd4A 102.63(14) . .
C1 O1 Cd4B 146.3(6) . 5_666
C1 O1 Cd4A 134.7(4) . 5_666
C54 O7 Cd4A 134.4(4) . 8_755
C54 O7 Cd4B 123.6(5) . 8_755
Cd4A O7 Cd4B 11.4(4) 8_755 8_755
C41 O5 Cd4B 123.6(6) . .
C41 O5 Cd4A 135.5(3) . .
C1 O2 Cd1 106.7(3) . .
C54 O8 Cd3A 136.4(3) . 8_755
C54 O8 Cd3B 147.0(5) . 8_755
Cd3A O8 Cd3B 11.9(4) 8_755 8_755
C66 C65 C64 117.7(3) . .
C66 C65 C68 123.3(3) . .
C64 C65 C68 119.0(3) . .
C9 C8 C13 116.1(4) . .
C9 C8 C5 122.6(4) . .
C13 C8 C5 121.3(4) . .
C16 C15 C20 117.2(4) . .
C16 C15 C14 121.2(4) . .
C20 C15 C14 121.5(4) . .
C10 C11 C12 118.0(4) . .
C10 C11 C14 122.1(4) . .
C12 C11 C14 119.9(4) . .
C74 C69 C70 117.8(3) . .
C74 C69 C68 117.8(3) . .
C70 C69 C68 124.4(3) . .
O11 C81 O12 120.8(3) . .
O11 C81 C78 117.8(4) . .
O12 C81 C78 121.3(4) . .
O11 C81 Cd2 55.65(19) . 1_545
O12 C81 Cd2 65.6(2) . 1_545
C78 C81 Cd2 168.9(3) . 1_545
O3 C27 O4 123.6(4) . .
O3 C27 C24 116.3(4) . .
O4 C27 C24 120.1(4) . .
C82 N1 C84 123.4(6) . .
C82 N1 C83 118.5(6) . .
C84 N1 C83 118.1(6) . .
C25 C24 C23 118.1(4) . .
C25 C24 C27 121.0(4) . .
C23 C24 C27 120.8(4) . .
C79 C78 C77 117.7(4) . .
C79 C78 C81 121.1(4) . .
C77 C78 C81 121.2(4) . .
C71 C72 C73 118.6(3) . .
C71 C72 C75 121.5(3) . .
C73 C72 C75 119.8(3) . .
C22 C21 C26 115.4(4) . .
C22 C21 C18 123.8(4) . .
C26 C21 C18 120.8(4) . .
O10 C55 O9 122.3(4) . .
O10 C55 C56 120.3(5) . .
O9 C55 C56 117.5(4) . .
C17 C18 C19 119.0(3) . .
C17 C18 C21 120.7(4) . .
C19 C18 C21 120.2(3) . .
C28 C14 C11 122.1(3) . .
C28 C14 C15 121.9(3) . .
C11 C14 C15 116.0(3) . .
C14 C28 C42 121.5(3) . .
C14 C28 C29 122.7(3) . .
C42 C28 C29 115.8(4) . .
C47 C42 C43 118.8(4) . .
C47 C42 C28 119.7(4) . .
C43 C42 C28 121.4(4) . .
C4 C5 C6 117.8(4) . .
C4 C5 C8 120.8(4) . .
C6 C5 C8 121.4(4) . .
C30 C29 C34 115.2(4) . .
C30 C29 C28 123.4(4) . .
C34 C29 C28 121.4(4) . .
C67 C62 C63 117.0(3) . .
C67 C62 C59 119.7(4) . .
C63 C62 C59 123.3(4) . .
C76 C75 C80 118.2(3) . .
C76 C75 C72 121.8(4) . .
C80 C75 C72 120.0(3) . .
O5 C41 O6 125.2(4) . .
O5 C41 C38 118.0(4) . .
O6 C41 C38 116.8(4) . .
C61 C56 C57 118.8(4) . .
C61 C56 C55 119.4(4) . .
C57 C56 C55 121.7(4) . .
C52 C51 C50 117.1(4) . .
C52 C51 C54 121.7(5) . .
C50 C51 C54 121.0(5) . .
C37 C38 C39 118.0(4) . .
C37 C38 C41 122.0(4) . .
C39 C38 C41 120.1(4) . .
C79 C80 C75 120.9(4) . .
C79 C80 H80 119.5 . .
C75 C80 H80 119.5 . .
C58 C57 C56 120.7(4) . .
C58 C57 H57 119.7 . .
C56 C57 H57 119.7 . .
C7 C2 C3 116.6(4) . .
C7 C2 C1 121.5(4) . .
C3 C2 C1 121.9(4) . .
C76 C77 C78 120.6(4) . .
C76 C77 H77 119.7 . .
C78 C77 H77 119.7 . .
C57 C58 C59 120.3(4) . .
C57 C58 H58 119.9 . .
C59 C58 H58 119.9 . .
O8 C54 O7 126.0(4) . .
O8 C54 C51 118.5(4) . .
O7 C54 C51 115.6(5) . .
O2 C1 O1 122.2(4) . .
O2 C1 C2 118.5(4) . .
O1 C1 C2 119.3(5) . .
C49 C48 C53 118.7(4) . .
C49 C48 C45 120.8(4) . .
C53 C48 C45 120.1(4) . .
C60 C59 C58 119.0(4) . .
C60 C59 C62 120.4(4) . .
C58 C59 C62 120.6(4) . .
C31 C32 C33 117.9(4) . .
C31 C32 C35 122.8(4) . .
C33 C32 C35 119.3(4) . .
C75 C76 C77 121.1(4) . .
C75 C76 H76 119.4 . .
C77 C76 H76 119.4 . .
C68 C68 C69 123.33(19) 3 .
C68 C68 C65 122.30(19) 3 .
C69 C68 C65 114.3(3) . .
C65 C64 C63 121.5(4) . .
C65 C64 H64 119.3 . .
C63 C64 H64 119.3 . .
C36 C35 C40 115.4(4) . .
C36 C35 C32 121.7(4) . .
C40 C35 C32 122.9(4) . .
C15 C16 C17 122.9(4) . .
C15 C16 H16 118.5 . .
C17 C16 H16 118.5 . .
C44 C45 C46 116.0(4) . .
C44 C45 C48 122.5(4) . .
C46 C45 C48 121.4(4) . .
C64 C63 C62 120.3(4) . .
C64 C63 H63 119.9 . .
C62 C63 H63 119.9 . .
C69 C74 C73 123.2(4) . .
C69 C74 H74 118.4 . .
C73 C74 H74 118.4 . .
C78 C79 C80 121.4(4) . .
C78 C79 H79 119.3 . .
C80 C79 H79 119.3 . .
C74 C73 C72 118.8(4) . .
C74 C73 H73 120.6 . .
C72 C73 H73 120.6 . .
C42 C47 C46 122.2(4) . .
C42 C47 H47 118.9 . .
C46 C47 H47 118.9 . .
C18 C19 C20 120.7(4) . .
C18 C19 H19 119.7 . .
C20 C19 H19 119.7 . .
C69 C70 C71 120.5(4) . .
C69 C70 H70 119.7 . .
C71 C70 H70 119.7 . .
C72 C71 C70 120.9(4) . .
C72 C71 H71 119.6 . .
C70 C71 H71 119.6 . .
C56 C61 C60 119.2(5) . .
C56 C61 H61 120.4 . .
C60 C61 H61 120.4 . .
C33 C34 C29 122.6(5) . .
C33 C34 H34 118.7 . .
C29 C34 H34 118.7 . .
C38 C39 C40 120.7(5) . .
C38 C39 H39 119.6 . .
C40 C39 H39 119.6 . .
C5 C6 C7 119.3(4) . .
C5 C6 H6 120.4 . .
C7 C6 H6 120.4 . .
C15 C20 C19 120.3(4) . .
C15 C20 H20 119.8 . .
C19 C20 H20 119.8 . .
C18 C17 C16 119.5(4) . .
C18 C17 H17 120.3 . .
C16 C17 H17 120.3 . .
C59 C60 C61 121.9(5) . .
C59 C60 H60 119.0 . .
C61 C60 H60 119.0 . .
C65 C66 C67 120.9(4) . .
C65 C66 H66 119.5 . .
C67 C66 H66 119.5 . .
C2 C7 C6 122.8(4) . .
C2 C7 H7 118.6 . .
C6 C7 H7 118.6 . .
C34 C33 C32 119.0(4) . .
C34 C33 H33 120.5 . .
C32 C33 H33 120.5 . .
C8 C9 C10 121.9(4) . .
C8 C9 H9 119.0 . .
C10 C9 H9 119.0 . .
O13 C82 N1 122.8(7) . .
O13 C82 H82 118.6 . .
N1 C82 H82 118.6 . .
C38 C37 C36 122.4(5) . .
C38 C37 H37 118.8 . .
C36 C37 H37 118.8 . .
C24 C23 C22 120.6(5) . .
C24 C23 H23 119.7 . .
C22 C23 H23 119.7 . .
C29 C30 C31 123.7(5) . .
C29 C30 H30 118.1 . .
C31 C30 H30 118.1 . .
C11 C10 C9 121.9(4) . .
C11 C10 H10 119.1 . .
C9 C10 H10 119.1 . .
C42 C43 C44 118.6(5) . .
C42 C43 H43 120.7 . .
C44 C43 H43 120.7 . .
C13 C12 C11 120.5(4) . .
C13 C12 H12 119.7 . .
C11 C12 H12 119.7 . .
C30 C31 C32 121.5(5) . .
C30 C31 H31 119.3 . .
C32 C31 H31 119.3 . .
C37 C36 C35 121.6(5) . .
C37 C36 H36 119.2 . .
C35 C36 H36 119.2 . .
C45 C46 C47 119.8(4) . .
C45 C46 H46 120.1 . .
C47 C46 H46 120.1 . .
N1 C84 H84A 109.5 . .
N1 C84 H84B 109.5 . .
H84A C84 H84B 109.5 . .
N1 C84 H84C 109.5 . .
H84A C84 H84C 109.5 . .
H84B C84 H84C 109.5 . .
C62 C67 C66 122.4(4) . .
C62 C67 H67 118.8 . .
C66 C67 H67 118.8 . .
C39 C40 C35 121.7(5) . .
C39 C40 H40 119.1 . .
C35 C40 H40 119.1 . .
C21 C22 C23 123.8(5) . .
C21 C22 H22 118.1 . .
C23 C22 H22 118.1 . .
C12 C13 C8 121.2(4) . .
C12 C13 H13 119.4 . .
C8 C13 H13 119.4 . .
C48 C53 C52 120.1(5) . .
C48 C53 H53 120.0 . .
C52 C53 H53 120.0 . .
C2 C3 C4 120.4(5) . .
C2 C3 H3 119.8 . .
C4 C3 H3 119.8 . .
C45 C44 C43 124.1(5) . .
C45 C44 H44 117.9 . .
C43 C44 H44 117.9 . .
C51 C52 C53 121.6(5) . .
C51 C52 H52 119.2 . .
C53 C52 H52 119.2 . .
C5 C4 C3 122.9(4) . .
C5 C4 H4 118.6 . .
C3 C4 H4 118.6 . .
C51 C50 C49 121.1(5) . .
C51 C50 H50 119.5 . .
C49 C50 H50 119.5 . .
C48 C49 C50 121.1(5) . .
C48 C49 H49 119.4 . .
C50 C49 H49 119.4 . .
C24 C25 C26 120.8(5) . .
C24 C25 H25 119.6 . .
C26 C25 H25 119.6 . .
N1 C83 H83A 109.5 . .
N1 C83 H83B 109.5 . .
H83A C83 H83B 109.5 . .
N1 C83 H83C 109.5 . .
H83A C83 H83C 109.5 . .
H83B C83 H83C 109.5 . .
C21 C26 C25 121.1(5) . .
C21 C26 H26 119.4 . .
C25 C26 H26 119.4 . .

loop_
_geom_bond_atom_site_label_1
_geom_bond_atom_site_label_2
_geom_bond_distance
_geom_bond_site_symmetry_2
Cd1 O2 2.209(3) .
Cd1 O2 2.209(3) 3_655
Cd1 O9 2.228(3) .
Cd1 O9 2.228(3) 3_655
Cd2 O3 2.210(3) .
Cd2 O3 2.210(3) 3_655
Cd2 O11 2.279(3) 3_665
Cd2 O11 2.279(3) 1_565
Cd2 O12 2.497(3) 3_665
Cd2 O12 2.497(3) 1_565
Cd2 C81 2.738(4) 3_665
Cd2 C81 2.738(4) 1_565
Cd3A O8 2.209(3) 8_765
Cd3A O4 2.224(3) 4_566
Cd3A O6 2.227(3) .
Cd3A O13 2.301(5) .
Cd3A O15 2.316(6) .
Cd3A O12 2.368(3) 4_556
Cd3B O15 1.85(2) .
Cd3B O6 2.131(7) .
Cd3B O12 2.286(6) 4_556
Cd3B O8 2.352(7) 8_765
Cd3B O4 2.373(12) 4_566
Cd4A O7 2.176(3) 8_765
Cd4A O5 2.238(3) .
Cd4A O14 2.248(6) .
Cd4A O1 2.265(3) 5_666
Cd4A O10 2.304(3) 5_666
Cd4A O13 2.395(5) .
Cd4B O13 1.96(2) .
Cd4B O1 2.184(7) 5_666
Cd4B O5 2.193(6) .
Cd4B O7 2.308(11) 8_765
Cd4B O10 2.423(8) 5_666
O12 C81 1.269(5) .
O4 C27 1.267(5) .
O3 C27 1.263(5) .
O11 C81 1.256(5) .
O10 C55 1.260(5) .
O6 C41 1.264(6) .
O9 C55 1.260(6) .
O13 C82 1.250(8) .
O1 C1 1.267(5) .
O7 C54 1.268(6) .
O5 C41 1.249(6) .
O2 C1 1.260(6) .
O8 C54 1.234(6) .
C65 C66 1.364(5) .
C65 C64 1.379(5) .
C65 C68 1.497(4) .
C8 C9 1.359(5) .
C8 C13 1.408(6) .
C8 C5 1.486(5) .
C15 C16 1.371(6) .
C15 C20 1.399(6) .
C15 C14 1.493(5) .
C11 C10 1.335(6) .
C11 C12 1.385(6) .
C11 C14 1.484(5) .
C69 C74 1.375(5) .
C69 C70 1.388(5) .
C69 C68 1.496(4) .
C81 C78 1.484(5) .
C27 C24 1.492(5) .
N1 C82 1.339(8) .
N1 C84 1.403(7) .
N1 C83 1.447(8) .
C24 C25 1.323(7) .
C24 C23 1.336(6) .
C78 C79 1.375(6) .
C78 C77 1.400(6) .
C72 C71 1.392(5) .
C72 C73 1.407(5) .
C72 C75 1.483(5) .
C21 C22 1.342(6) .
C21 C26 1.345(7) .
C21 C18 1.484(5) .
C55 C56 1.491(5) .
C18 C17 1.372(5) .
C18 C19 1.391(5) .
C14 C28 1.360(6) .
C28 C42 1.479(5) .
C28 C29 1.488(5) .
C42 C47 1.362(6) .
C42 C43 1.385(6) .
C5 C4 1.346(6) .
C5 C6 1.388(6) .
C29 C30 1.354(6) .
C29 C34 1.427(6) .
C62 C67 1.362(6) .
C62 C63 1.396(6) .
C62 C59 1.502(5) .
C75 C76 1.372(6) .
C75 C80 1.390(6) .
C41 C38 1.491(6) .
C56 C61 1.395(6) .
C56 C57 1.400(6) .
C51 C52 1.360(7) .
C51 C50 1.366(7) .
C51 C54 1.500(6) .
C38 C37 1.353(7) .
C38 C39 1.360(7) .
C80 C79 1.376(5) .
C80 H80 0.9500 .
C57 C58 1.382(5) .
C57 H57 0.9500 .
C2 C7 1.365(6) .
C2 C3 1.385(6) .
C2 C1 1.472(6) .
C77 C76 1.385(5) .
C77 H77 0.9500 .
C58 C59 1.408(6) .
C58 H58 0.9500 .
C48 C49 1.347(7) .
C48 C53 1.353(6) .
C48 C45 1.466(5) .
C59 C60 1.349(6) .
C32 C31 1.366(6) .
C32 C33 1.420(6) .
C32 C35 1.482(5) .
C76 H76 0.9500 .
C68 C68 1.360(8) 3
C64 C63 1.387(5) .
C64 H64 0.9500 .
C35 C36 1.386(7) .
C35 C40 1.400(6) .
C16 C17 1.397(5) .
C16 H16 0.9500 .
C45 C44 1.379(6) .
C45 C46 1.407(6) .
C63 H63 0.9500 .
C74 C73 1.398(5) .
C74 H74 0.9500 .
C79 H79 0.9500 .
C73 H73 0.9500 .
C47 C46 1.411(6) .
C47 H47 0.9500 .
C19 C20 1.402(5) .
C19 H19 0.9500 .
C70 C71 1.411(5) .
C70 H70 0.9500 .
C71 H71 0.9500 .
C61 C60 1.411(5) .
C61 H61 0.9500 .
C34 C33 1.374(6) .
C34 H34 0.9500 .
C39 C40 1.389(6) .
C39 H39 0.9500 .
C6 C7 1.403(6) .
C6 H6 0.9500 .
C20 H20 0.9500 .
C17 H17 0.9500 .
C60 H60 0.9500 .
C66 C67 1.380(6) .
C66 H66 0.9500 .
C7 H7 0.9500 .
C33 H33 0.9500 .
C9 C10 1.386(6) .
C9 H9 0.9500 .
C82 H82 0.9500 .
C37 C36 1.369(6) .
C37 H37 0.9500 .
C23 C22 1.372(6) .
C23 H23 0.9500 .
C30 C31 1.365(6) .
C30 H30 0.9500 .
C10 H10 0.9500 .
C43 C44 1.400(6) .
C43 H43 0.9500 .
C12 C13 1.378(6) .
C12 H12 0.9500 .
C31 H31 0.9500 .
C36 H36 0.9500 .
C46 H46 0.9500 .
C84 H84A 0.9800 .
C84 H84B 0.9800 .
C84 H84C 0.9800 .
C67 H67 0.9500 .
C40 H40 0.9500 .
C22 H22 0.9500 .
C13 H13 0.9500 .
C53 C52 1.420(6) .
C53 H53 0.9500 .
C3 C4 1.389(6) .
C3 H3 0.9500 .
C44 H44 0.9500 .
C52 H52 0.9500 .
C4 H4 0.9500 .
C50 C49 1.411(7) .
C50 H50 0.9500 .
C49 H49 0.9500 .
C25 C26 1.429(7) .
C25 H25 0.9500 .
C83 H83A 0.9800 .
C83 H83B 0.9800 .
C83 H83C 0.9800 .
C26 H26 0.9500 .

loop_
_platon_squeeze_void_nr
_platon_squeeze_void_average_x
_platon_squeeze_void_average_y
_platon_squeeze_void_average_z
_platon_squeeze_void_volume
_platon_squeeze_void_count_electrons
_platon_squeeze_void_content
1 0.442 -0.002 -0.022 12347 3449 ' '
